data_4117251
loop_
_publ_author_name
'Te-Jung Hsu'
'Frank W. Fowler'
'Joseph W. Lauher'

_publ_contact_author_address
;Joseph W. Lauher
Department of Chemistry
State University of New York
Stony Brook, NY 11720
;
_publ_contact_author_email joseph.lauher@stonybrook.edu
_publ_contact_author_name 'Joseph W. Lauher'
_publ_contact_author_phone 631-632-7925
_publ_section_title
;
 Preparation and Structure of a Tubular Addition Polymer: A True Synthetic
 Nanotube
;
_journal_name_full 'Journal of the American Chemical Society'
_journal_page_first 142
_journal_page_last 145
_journal_paper_doi 10.1021/ja209792f
_journal_volume 134
_journal_year 2012
_chemical_formula_moiety 'C36 H24 O4'
_chemical_formula_sum 'C36 H24 O4'
_chemical_formula_weight 520.55
_chemical_name_common Monomer
_chemical_name_systematic
;5,12,24,31-Tetraoxa-tricyclo[33.3.1.16.20]tetracontra-1(39),16,18, 
20(40),35,37-hexaene-2,7,9,14,21,26,28,33-octayne
;
_space_group_IT_number 2
_symmetry_cell_setting triclinic
_symmetry_Int_Tables_number 2
_symmetry_space_group_name_Hall '-P 1'
_symmetry_space_group_name_H-M 'P -1'
_atom_sites_solution_hydrogens geom
_atom_sites_solution_primary direct
_atom_sites_solution_secondary difmap
_audit_creation_method
; 
CrysAlis RED, Oxford Diffraction Ltd., 
Version 1.171.33.32 (release 27-01-2009 CrysAlis171 .NET) 
(compiled Jan 27 2009,14:17:37) 
;
_cell_angle_alpha 85.317(4)
_cell_angle_beta 86.918(4)
_cell_angle_gamma 80.569(5)
_cell_formula_units_Z 1.00000
_cell_length_a 4.8389(3)
_cell_length_b 9.1349(5)
_cell_length_c 15.9935(8)
_cell_measurement_reflns_used 3661
_cell_measurement_temperature 100
_cell_measurement_theta_max 77.1135
_cell_measurement_theta_min 4.9120
_cell_volume 694.49(7)
_computing_cell_refinement
; 
CrysAlisPro, Oxford Diffraction Ltd., 
Version 1.171.33.32 (release 27-01-2009 CrysAlis171 .NET) 
(compiled Jan 27 2009,14:17:37) 
;
_computing_data_collection
; 
_chemical_name_systematic     'Monomer'
;
_computing_data_reduction
; 
CrysAlisPro, Oxford Diffraction Ltd., 
Version 1.171.33.32 (release 27-01-2009 CrysAlis171 .NET) 
(compiled Jan 27 2009,14:17:37) 
;
_computing_structure_refinement 'SHELXL-97 (Sheldrick, 1997)'
_computing_structure_solution 'SHELXS-97 (Sheldrick, 1990)'
_diffrn_ambient_temperature 100
_diffrn_detector_area_resol_mean 10.4962
_diffrn_measured_fraction_theta_full 1.0
_diffrn_measured_fraction_theta_max 1.0
_diffrn_measurement_details
; 
  1 omega -109.00  -24.00   1.0000    5.0000 
omega____ theta____ kappa____ phi______ frames 
    -      -32.9543  -37.0000  300.0000 85 
  
  2 omega -109.00   -9.00   1.0000    5.0000 
omega____ theta____ kappa____ phi______ frames 
    -      -32.9543  -37.0000   30.0000 100 
  
  3 omega -119.00  -48.00   1.0000    5.0000 
omega____ theta____ kappa____ phi______ frames 
    -      -32.9543  179.0000   60.0000 71 
  
  4 omega  -76.00  -45.00   1.0000    5.0000 
omega____ theta____ kappa____ phi______ frames 
    -      -32.9543  179.0000  150.0000 31 
  
  5 omega   21.00   77.00   1.0000    5.0000 
omega____ theta____ kappa____ phi______ frames 
    -       32.9543   37.0000  240.0000 56 
  
  6 omega   57.00  123.00   1.0000    5.0000 
omega____ theta____ kappa____ phi______ frames 
    -       32.9543  179.0000   30.0000 66 
  
  7 omega   82.00  112.00   1.0000    5.0000 
omega____ theta____ kappa____ phi______ frames 
    -       32.9543  179.0000  150.0000 30 
  
  8 omega -139.00  -99.00   1.0000   14.9900 
omega____ theta____ kappa____ phi______ frames 
    -      -68.5000  -77.0000  330.0000 40 
  
  9 omega  -82.00  -53.00   1.0000   14.9900 
omega____ theta____ kappa____ phi______ frames 
    -      -68.5000  -77.0000  330.0000 29 
  
 10 omega -131.00 -103.00   1.0000   14.9900 
omega____ theta____ kappa____ phi______ frames 
    -      -68.5000  -45.0000   30.0000 28 
  
 11 omega  -76.00  -47.00   1.0000   14.9900 
omega____ theta____ kappa____ phi______ frames 
    -      -68.5000  -45.0000   30.0000 29 
  
 12 omega   41.00   72.00   1.0000   14.9900 
omega____ theta____ kappa____ phi______ frames 
    -      115.0000  -45.0000  120.0000 31 
  
 13 omega  122.00  178.00   1.0000   14.9900 
omega____ theta____ kappa____ phi______ frames 
    -      115.0000   15.0000  270.0000 56 
  
 14 omega   88.00  136.00   1.0000   14.9900 
omega____ theta____ kappa____ phi______ frames 
    -      115.0000  -45.0000  120.0000 48 
  
 15 omega  110.00  143.00   1.0000   14.9900 
omega____ theta____ kappa____ phi______ frames 
    -      115.0000  -45.0000  180.0000 33 
  
 16 omega   59.00   89.00   1.0000   14.9900 
omega____ theta____ kappa____ phi______ frames 
    -      115.0000  -45.0000  180.0000 30 
  
 17 omega   91.00  178.00   1.0000   14.9900 
omega____ theta____ kappa____ phi______ frames 
    -      115.0000   45.0000  300.0000 87 
  
 18 omega   36.00  149.00   1.0000   14.9900 
omega____ theta____ kappa____ phi______ frames 
    -      115.0000  -77.0000  150.0000 113 
  
 19 omega   87.00  178.00   1.0000   14.9900 
omega____ theta____ kappa____ phi______ frames 
    -      115.0000   45.0000  210.0000 91 
  
 20 omega  100.00  163.00   1.0000   14.9900 
omega____ theta____ kappa____ phi______ frames 
    -      115.0000  111.0000  150.0000 63 
  
 21 omega  123.00  150.00   1.0000   14.9900 
omega____ theta____ kappa____ phi______ frames 
    -      115.0000  179.0000  240.0000 27 
  
 22 omega  132.00  178.00   1.0000   14.9900 
omega____ theta____ kappa____ phi______ frames 
    -      115.0000  111.0000  240.0000 46 
  
 23 omega   47.00  143.00   1.0000   14.9900 
omega____ theta____ kappa____ phi______ frames 
    -      115.0000  -45.0000    0.0000 96 
  
 24 omega   56.00  142.00   1.0000   14.9900 
omega____ theta____ kappa____ phi______ frames 
    -      115.0000  -77.0000  300.0000 86 
  
 25 omega   86.00  145.00   1.0000   14.9900 
omega____ theta____ kappa____ phi______ frames 
    -      115.0000  179.0000   60.0000 59 
  
 26 omega   85.00  123.00   1.0000   14.9900 
omega____ theta____ kappa____ phi______ frames 
    -      115.0000 -128.0000  140.0000 38 
  
 27 omega  100.00  167.00   1.0000   14.9900 
omega____ theta____ kappa____ phi______ frames 
    -      115.0000  111.0000  120.0000 67 
  
 28 omega -112.00  -48.00   1.0000    5.0000 
omega____ theta____ kappa____ phi______ frames 
    -      -32.9543  -77.0000   30.0000 64 
  
 29 omega -112.00    1.00   1.0000    5.0000 
omega____ theta____ kappa____ phi______ frames 
    -      -32.9543  -77.0000  150.0000 113 
  
 30 omega -122.00   56.00   1.0000    5.0000 
omega____ theta____ kappa____ phi______ frames 
    -      -32.9543    0.0000  120.0000 178 
  
 31 omega   56.00  123.00   1.0000    5.0000 
omega____ theta____ kappa____ phi______ frames 
    -       32.9543  179.0000  180.0000 67 
  
 32 omega   -1.00  112.00   1.0000    5.0000 
omega____ theta____ kappa____ phi______ frames 
    -       32.9543   77.0000  300.0000 113 
  
 33 omega   29.00  100.00   1.0000    5.0000 
omega____ theta____ kappa____ phi______ frames 
    -       32.9543 -142.0000  329.0000 71 
  
;
_diffrn_measurement_device_type 'Gon Xcalibur, detector: Atlas (Gemini Cu)'
_diffrn_measurement_method '\w scans'
_diffrn_orient_matrix_UB_11 -0.0277050783
_diffrn_orient_matrix_UB_12 -0.0201655838
_diffrn_orient_matrix_UB_13 0.0967615456
_diffrn_orient_matrix_UB_21 -0.0611353964
_diffrn_orient_matrix_UB_22 0.1705559775
_diffrn_orient_matrix_UB_23 0.0041560434
_diffrn_orient_matrix_UB_31 -0.3172734648
_diffrn_orient_matrix_UB_32 -0.0029874599
_diffrn_orient_matrix_UB_33 -0.0050761908
_diffrn_radiation_monochromator graphite
_diffrn_radiation_type 'Cu K\a'
_diffrn_radiation_wavelength 1.5418
_diffrn_reflns_av_R_equivalents 0.0305
_diffrn_reflns_av_sigmaI/netI 0.0463
_diffrn_reflns_limit_h_max 4
_diffrn_reflns_limit_h_min -6
_diffrn_reflns_limit_k_max 11
_diffrn_reflns_limit_k_min -11
_diffrn_reflns_limit_l_max 20
_diffrn_reflns_limit_l_min -18
_diffrn_reflns_number 7311
_diffrn_reflns_theta_full 77.1
_diffrn_reflns_theta_max 77.1135
_diffrn_reflns_theta_min 4.9120
_diffrn_source 'Enhance (Cu) X-ray Source'
_exptl_absorpt_coefficient_mu 0.643
_exptl_absorpt_correction_T_max 1.00000
_exptl_absorpt_correction_T_min 0.42315
_exptl_absorpt_correction_type multi-scan
_exptl_absorpt_process_details
;
CrysAlisPro, Oxford Diffraction Ltd.,
Version 1.171.33.34d (release 27-02-2009 CrysAlis171 .NET)
(compiled Feb 27 2009,15:38:38)
empirical absorption correction using spherical harmonics,
 implemented in SCALE3 ABSPACK scaling algorithm.
;
_exptl_crystal_colour red
_exptl_crystal_density_diffrn 1.254
_exptl_crystal_description needle
_exptl_crystal_F_000 272
_exptl_crystal_recrystallization_method '1:1 dichloromethane hexane'
_exptl_crystal_size_max 1.3
_exptl_crystal_size_mid 0.2
_exptl_crystal_size_min 0.05
_refine_diff_density_max 0.321
_refine_diff_density_min -0.210
_refine_diff_density_rms 0.055
_refine_ls_extinction_method none
_refine_ls_goodness_of_fit_ref 1.087
_refine_ls_hydrogen_treatment constr
_refine_ls_matrix_type full
_refine_ls_number_parameters 181
_refine_ls_number_reflns 2871
_refine_ls_number_restraints 0
_refine_ls_restrained_S_all 1.087
_refine_ls_R_factor_all 0.0698
_refine_ls_R_factor_gt 0.0519
_refine_ls_shift/su_max 0.000
_refine_ls_shift/su_mean 0.000
_refine_ls_structure_factor_coef Fsqd
_refine_ls_weighting_details 'calc w=1/[\s^2^(Fo^2^)+(0.0912P)^2^+0.1082P] where P=(Fo^2^+2Fc^2^)/3'
_refine_ls_weighting_scheme calc
_refine_ls_wR_factor_gt 0.1449
_refine_ls_wR_factor_ref 0.1678
_reflns_number_gt 2146
_reflns_number_total 2871
_reflns_threshold_expression >2sigma(I)
_cod_data_source_file ja209792f_si_003.cif
_cod_data_source_block monomer_triclinic
_cod_database_code 4117251

loop_
_symmetry_equiv_pos_as_xyz
'x, y, z'
'-x, -y, -z'

loop_
_atom_site_label
_atom_site_type_symbol
_atom_site_fract_x
_atom_site_fract_y
_atom_site_fract_z
_atom_site_U_iso_or_equiv
_atom_site_adp_type
_atom_site_occupancy
_atom_site_symmetry_multiplicity
_atom_site_calc_flag
_atom_site_refinement_flags
O2 O 0.2248(3) 0.23849(14) 0.84900(9) 0.0362(4) Uani 1 1 d .
O1 O 1.5514(3) 0.81692(17) 0.57372(9) 0.0456(4) Uani 1 1 d .
C10 C 0.6909(3) 0.74595(12) 0.80216(6) 0.0293(4) Uani 1 1 d G
H10 H 0.6696 0.7009 0.7533 0.035 Uiso 1 1 calc R
C11 C 0.5525(2) 0.70430(11) 0.87653(7) 0.0290(4) Uani 1 1 d G
C12 C 0.5843(2) 0.77158(13) 0.94953(6) 0.0310(4) Uani 1 1 d G
H12 H 0.4916 0.7437 0.9993 0.037 Uiso 1 1 calc R
C13 C 0.7545(3) 0.88051(13) 0.94817(6) 0.0320(4) Uani 1 1 d G
H13 H 0.7757 0.9255 0.9970 0.038 Uiso 1 1 calc R
C14 C 0.8929(2) 0.92216(12) 0.87380(7) 0.0300(4) Uani 1 1 d G
H14 H 1.0068 0.9950 0.8729 0.036 Uiso 1 1 calc R
C15 C 0.8611(2) 0.85488(13) 0.80079(6) 0.0280(4) Uani 1 1 d G
C16 C 1.0204(4) 0.8902(2) 0.72505(12) 0.0314(4) Uani 1 1 d .
C9 C 0.3795(4) 0.5894(2) 0.87720(12) 0.0299(4) Uani 1 1 d .
C4 C 0.0287(4) 0.2934(2) 0.63959(13) 0.0372(5) Uani 1 1 d .
C17 C 1.1609(4) 0.9153(2) 0.66343(12) 0.0339(4) Uani 1 1 d .
C8 C 0.2377(4) 0.4932(2) 0.87542(12) 0.0315(4) Uani 1 1 d .
C5 C 0.1762(4) 0.2767(2) 0.69872(14) 0.0377(5) Uani 1 1 d .
C7 C 0.0649(4) 0.3770(2) 0.86946(13) 0.0340(4) Uani 1 1 d .
H13A H -0.0367 0.3628 0.9227 0.041 Uiso 1 1 calc R
H13B H -0.0718 0.4100 0.8269 0.041 Uiso 1 1 calc R
C3 C -0.1366(5) 0.3039(2) 0.57086(13) 0.0383(5) Uani 1 1 d .
C18 C 1.3375(5) 0.9394(2) 0.58787(13) 0.0380(5) Uani 1 1 d .
H15A H 1.2202 0.9589 0.5396 0.046 Uiso 1 1 calc R
H15B H 1.4234 1.0270 0.5929 0.046 Uiso 1 1 calc R
C6 C 0.3663(4) 0.2458(2) 0.76864(14) 0.0381(5) Uani 1 1 d .
H16A H 0.4888 0.1519 0.7616 0.046 Uiso 1 1 calc R
H16B H 0.4828 0.3230 0.7666 0.046 Uiso 1 1 calc R
C1 C 1.4494(6) 0.6835(2) 0.56347(15) 0.0517(6) Uani 1 1 d .
H17A H 1.3378 0.6591 0.6133 0.062 Uiso 1 1 calc R
H17B H 1.6075 0.6038 0.5588 0.062 Uiso 1 1 calc R
C2 C -0.2770(5) 0.3098(2) 0.51089(14) 0.0445(5) Uani 1 1 d .

loop_
_atom_site_aniso_label
_atom_site_aniso_U_11
_atom_site_aniso_U_22
_atom_site_aniso_U_33
_atom_site_aniso_U_23
_atom_site_aniso_U_13
_atom_site_aniso_U_12
O2 0.0407(8) 0.0288(7) 0.0421(8) -0.0077(6) -0.0007(6) -0.0119(6)
O1 0.0479(9) 0.0480(9) 0.0402(8) -0.0175(7) -0.0023(7) 0.0015(7)
C10 0.0322(9) 0.0277(9) 0.0306(9) -0.0073(7) -0.0076(7) -0.0077(7)
C11 0.0272(8) 0.0259(9) 0.0361(10) -0.0061(7) -0.0061(7) -0.0073(7)
C12 0.0284(9) 0.0339(9) 0.0333(9) -0.0068(7) 0.0006(7) -0.0111(7)
C13 0.0343(9) 0.0335(9) 0.0319(9) -0.0120(7) -0.0027(8) -0.0113(8)
C14 0.0303(9) 0.0273(9) 0.0362(10) -0.0085(7) -0.0036(7) -0.0124(7)
C15 0.0299(9) 0.0256(8) 0.0302(9) -0.0036(7) -0.0032(7) -0.0075(7)
C16 0.0396(10) 0.0261(9) 0.0312(9) -0.0057(7) -0.0052(8) -0.0104(7)
C9 0.0282(9) 0.0286(9) 0.0352(10) -0.0071(7) -0.0037(7) -0.0080(7)
C4 0.0445(11) 0.0302(9) 0.0385(11) -0.0113(8) 0.0053(9) -0.0082(8)
C17 0.0439(11) 0.0285(9) 0.0311(10) -0.0065(7) -0.0037(8) -0.0086(8)
C8 0.0290(9) 0.0304(9) 0.0373(10) -0.0079(7) -0.0030(8) -0.0076(7)
C5 0.0399(11) 0.0312(10) 0.0446(11) -0.0115(8) 0.0058(9) -0.0111(8)
C7 0.0303(9) 0.0336(10) 0.0414(11) -0.0094(8) -0.0003(8) -0.0121(8)
C3 0.0502(12) 0.0291(9) 0.0355(10) -0.0101(8) 0.0066(9) -0.0045(8)
C18 0.0495(12) 0.0332(10) 0.0317(10) -0.0091(8) 0.0040(8) -0.0067(9)
C6 0.0345(10) 0.0350(10) 0.0471(12) -0.0115(8) 0.0025(8) -0.0094(8)
C1 0.0761(17) 0.0356(11) 0.0412(12) -0.0119(9) -0.0134(12) 0.0054(11)
C2 0.0625(14) 0.0325(10) 0.0379(11) -0.0121(8) 0.0015(10) -0.0021(10)

loop_
_atom_type_symbol
_atom_type_description
_atom_type_scat_dispersion_real
_atom_type_scat_dispersion_imag
_atom_type_scat_source
C C 0.0033 0.0016 'International Tables Vol C Tables 4.2.6.8 and 6.1.1.4'
H H 0.0000 0.0000 'International Tables Vol C Tables 4.2.6.8 and 6.1.1.4'
O O 0.0106 0.0060 'International Tables Vol C Tables 4.2.6.8 and 6.1.1.4'

loop_
_geom_angle_atom_site_label_1
_geom_angle_atom_site_label_2
_geom_angle_atom_site_label_3
_geom_angle
_geom_angle_site_symmetry_1
_geom_angle_site_symmetry_3
C7 O2 C6 113.15(15) . .
C1 O1 C18 113.82(18) . .
C11 C10 C15 120.0 . .
C11 C10 H10 120.0 . .
C15 C10 H10 120.0 . .
C10 C11 C12 120.0 . .
C10 C11 C9 119.34(10) . .
C12 C11 C9 120.66(10) . .
C13 C12 C11 120.0 . .
C13 C12 H12 120.0 . .
C11 C12 H12 120.0 . .
C12 C13 C14 120.0 . .
C12 C13 H13 120.0 . .
C14 C13 H13 120.0 . .
C15 C14 C13 120.0 . .
C15 C14 H14 120.0 . .
C13 C14 H14 120.0 . .
C14 C15 C10 120.0 . .
C14 C15 C16 120.00(10) . .
C10 C15 C16 119.85(10) . .
C17 C16 C15 177.40(19) . .
C8 C9 C11 178.15(19) . .
C5 C4 C3 176.7(2) . .
C16 C17 C18 177.63(19) . .
C9 C8 C7 177.6(2) . .
C4 C5 C6 175.8(2) . .
O2 C7 C8 112.98(15) . .
O2 C7 H13A 109.0 . .
C8 C7 H13A 109.0 . .
O2 C7 H13B 109.0 . .
C8 C7 H13B 109.0 . .
H13A C7 H13B 107.8 . .
C2 C3 C4 178.5(2) . .
O1 C18 C17 113.25(17) . .
O1 C18 H15A 108.9 . .
C17 C18 H15A 108.9 . .
O1 C18 H15B 108.9 . .
C17 C18 H15B 108.9 . .
H15A C18 H15B 107.7 . .
O2 C6 C5 113.52(16) . .
O2 C6 H16A 108.9 . .
C5 C6 H16A 108.9 . .
O2 C6 H16B 108.9 . .
C5 C6 H16B 108.9 . .
H16A C6 H16B 107.7 . .
O1 C1 C2 114.00(18) . 2_666
O1 C1 H17A 108.8 . .
C2 C1 H17A 108.8 2_666 .
O1 C1 H17B 108.8 . .
C2 C1 H17B 108.8 2_666 .
H17A C1 H17B 107.6 . .
C3 C2 C1 179.7(3) . 2_666

loop_
_geom_bond_atom_site_label_1
_geom_bond_atom_site_label_2
_geom_bond_distance
_geom_bond_site_symmetry_2
O2 C7 1.423(2) .
O2 C6 1.425(3) .
O1 C1 1.412(3) .
O1 C18 1.418(2) .
C10 C11 1.3900 .
C10 C15 1.3900 .
C10 H10 0.9300 .
C11 C12 1.3900 .
C11 C9 1.4447(19) .
C12 C13 1.3900 .
C12 H12 0.9300 .
C13 C14 1.3900 .
C13 H13 0.9300 .
C14 C15 1.3900 .
C14 H14 0.9300 .
C15 C16 1.443(2) .
C16 C17 1.195(3) .
C9 C8 1.204(3) .
C4 C5 1.200(3) .
C4 C3 1.382(3) .
C17 C18 1.465(3) .
C8 C7 1.466(2) .
C5 C6 1.466(3) .
C7 H13A 0.9700 .
C7 H13B 0.9700 .
C3 C2 1.198(3) .
C18 H15A 0.9700 .
C18 H15B 0.9700 .
C6 H16A 0.9700 .
C6 H16B 0.9700 .
C1 C2 1.481(3) 2_666
C1 H17A 0.9700 .
C1 H17B 0.9700 .
C2 C1 1.481(3) 2_666
